data_1516595
loop_
_publ_author_name
'Yurchenko, Anton N.'
'Smetanina, Olga F.'
'Kalinovsky, Anatoly I.'
'Pushilin, Michael A.'
'Glazunov, Valeriy P.'
'Khudyakova, Yuliya V.'
'Kirichuk, Natalya N.'
'Ermakova, Svetlana P.'
'Dyshlovoy, Sergey A.'
'Yurchenko, Ekaterina A.'
'Afiyatullov, Shamil Sh'

_publ_section_title
;
 Oxirapentyns F-K from the Marine-Sediment-Derived Fungus Isaria felina
 KMM 4639.
;
_journal_issue 6
_journal_name_full 'Journal of natural products'
_journal_page_first 1321
_journal_page_last 1328
_journal_paper_doi 10.1021/np500014m
_journal_volume 77
_journal_year 2014
_chemical_absolute_configuration unk
_chemical_formula_moiety 'C18 H26 O8'
_chemical_formula_sum 'C18 H26 O8'
_chemical_formula_weight 370.39
_chemical_name_systematic
;1-((3S,4aR,5S,6S,7R,8S)-4a,5,6,7,8-pentahydroxy-2,2-dimethyl-7-
(3-methylbut-3-en-1-yn-1-yl)octahydro-2H-chromen-3-yl)ethanone
;
_space_group_IT_number 4
_symmetry_cell_setting monoclinic
_symmetry_Int_Tables_number 4
_symmetry_space_group_name_Hall 'P 2yb'
_symmetry_space_group_name_H-M 'P 1 21 1'
_atom_sites_solution_hydrogens geom
_atom_sites_solution_primary direct
_atom_sites_solution_secondary difmap
_audit_creation_method SHELXL-97
_cell_angle_alpha 90.00
_cell_angle_beta 94.5390(10)
_cell_angle_gamma 90.00
_cell_formula_units_Z 4
_cell_length_a 9.9116(2)
_cell_length_b 7.09400(10)
_cell_length_c 26.0972(5)
_cell_measurement_reflns_used 9954
_cell_measurement_temperature 140(2)
_cell_measurement_theta_max 32.10
_cell_measurement_theta_min 2.49
_cell_volume 1829.21(6)
_computing_cell_refinement 'Bruker SAINT'
_computing_data_collection 'Bruker APEX2'
_computing_data_reduction 'Bruker SAINT'
_computing_molecular_graphics 'Bruker SHELXTL (Sheldrick, 2008)'
_computing_publication_material 'Bruker SHELXTL (Sheldrick, 2008)'
_computing_structure_refinement 'SHELXL-97 (Sheldrick, 2008)'
_computing_structure_solution 'SHELXS-97 (Sheldrick, 2008)'
_diffrn_ambient_temperature 140(2)
_diffrn_detector_area_resol_mean 83.33
_diffrn_measured_fraction_theta_full 0.990
_diffrn_measured_fraction_theta_max 0.990
_diffrn_measurement_device_type 'Bruker APEX-II CCD'
_diffrn_measurement_method '\w scans'
_diffrn_radiation_monochromator graphite
_diffrn_radiation_probe x-ray
_diffrn_radiation_type MoK\a
_diffrn_radiation_wavelength 0.71073
_diffrn_reflns_av_R_equivalents 0.0213
_diffrn_reflns_av_sigmaI/netI 0.0145
_diffrn_reflns_limit_h_max 14
_diffrn_reflns_limit_h_min -14
_diffrn_reflns_limit_k_max 10
_diffrn_reflns_limit_k_min -10
_diffrn_reflns_limit_l_max 38
_diffrn_reflns_limit_l_min -38
_diffrn_reflns_number 41996
_diffrn_reflns_theta_full 32.14
_diffrn_reflns_theta_max 32.14
_diffrn_reflns_theta_min 2.06
_diffrn_source 'fine-focus sealed tube'
_exptl_absorpt_coefficient_mu 0.106
_exptl_absorpt_correction_T_max 0.9810
_exptl_absorpt_correction_T_min 0.9625
_exptl_absorpt_correction_type multi-scan
_exptl_absorpt_process_details 'sadabs-2012/1 (Sheldrick, 2008)'
_exptl_crystal_colour colourless
_exptl_crystal_density_diffrn 1.345
_exptl_crystal_density_method 'not measured'
_exptl_crystal_description prism
_exptl_crystal_F_000 792
_exptl_crystal_size_max 0.36
_exptl_crystal_size_mid 0.29
_exptl_crystal_size_min 0.18
_refine_diff_density_max 0.436
_refine_diff_density_min -0.177
_refine_diff_density_rms 0.046
_refine_ls_extinction_method none
_refine_ls_goodness_of_fit_ref 1.064
_refine_ls_hydrogen_treatment constr
_refine_ls_matrix_type full
_refine_ls_number_parameters 487
_refine_ls_number_reflns 6809
_refine_ls_number_restraints 1
_refine_ls_restrained_S_all 1.064
_refine_ls_R_factor_all 0.0362
_refine_ls_R_factor_gt 0.0317
_refine_ls_shift/su_max 0.012
_refine_ls_shift/su_mean 0.002
_refine_ls_structure_factor_coef Fsqd
_refine_ls_weighting_details 'calc w=1/[\s^2^(Fo^2^)+(0.0543P)^2^+0.2369P] where P=(Fo^2^+2Fc^2^)/3'
_refine_ls_weighting_scheme calc
_refine_ls_wR_factor_gt 0.0871
_refine_ls_wR_factor_ref 0.0906
_reflns_number_gt 6029
_reflns_number_total 6809
_reflns_threshold_expression >2sigma(I)
_cod_data_source_file np500014m_si_002.cif
_cod_data_source_block tb2013_02_0m
_cod_depositor_comments 'Adding full bibliography for 1516595.cif.'
_cod_original_sg_symbol_H-M 'P 21'
_cod_database_code 1516595

loop_
_symmetry_equiv_pos_as_xyz
'x, y, z'
'-x, y+1/2, -z'

loop_
_atom_site_label
_atom_site_type_symbol
_atom_site_fract_x
_atom_site_fract_y
_atom_site_fract_z
_atom_site_U_iso_or_equiv
_atom_site_adp_type
_atom_site_occupancy
_atom_site_symmetry_multiplicity
_atom_site_calc_flag
_atom_site_refinement_flags
O1 O 0.12814(9) 0.71916(13) 0.39797(3) 0.01396(16) Uani 1 1 d .
O2 O -0.14047(9) 0.54944(16) 0.36291(4) 0.02023(19) Uani 1 1 d .
O3 O -0.23928(13) 0.5883(2) 0.28299(5) 0.0404(3) Uani 1 1 d .
O4 O -0.00700(8) 0.45777(14) 0.45989(3) 0.01517(17) Uani 1 1 d .
H4 H -0.0460 0.5533 0.4468 0.023 Uiso 1 1 calc R
O5 O 0.27267(9) 0.15368(13) 0.43125(3) 0.01583(17) Uani 1 1 d .
H5 H 0.3472 0.2093 0.4369 0.024 Uiso 1 1 calc R
O6 O 0.13650(9) 0.33986(15) 0.54744(3) 0.01797(18) Uani 1 1 d .
H6 H 0.0674 0.3875 0.5318 0.027 Uiso 1 1 calc R
O7 O 0.43672(8) 0.42902(14) 0.47644(3) 0.01505(17) Uani 1 1 d .
H7 H 0.5011 0.3851 0.4957 0.023 Uiso 1 1 calc R
O8 O 0.34304(10) 0.79544(14) 0.47035(4) 0.0198(2) Uani 1 1 d .
H8 H 0.3052 0.8765 0.4506 0.030 Uiso 1 1 calc R
O9 O 0.87308(8) 1.09119(11) 0.10183(3) 0.01028(15) Uani 1 1 d .
O10 O 1.14101(9) 0.92081(13) 0.13707(3) 0.01485(17) Uani 1 1 d .
O11 O 1.24269(11) 0.95852(19) 0.21664(4) 0.0296(2) Uani 1 1 d .
O12 O 1.00745(8) 0.82746(12) 0.04045(3) 0.01162(15) Uani 1 1 d .
H12 H 1.0455 0.9247 0.0530 0.017 Uiso 1 1 calc R
O13 O 0.72787(9) 0.52416(12) 0.06950(3) 0.01251(16) Uani 1 1 d .
H13 H 0.6537 0.5810 0.0643 0.019 Uiso 1 1 calc R
O14 O 0.86428(9) 0.70829(13) -0.04683(3) 0.01480(17) Uani 1 1 d .
H14 H 0.9291 0.7692 -0.0322 0.022 Uiso 1 1 calc R
O15 O 0.56368(8) 0.79874(12) 0.02399(3) 0.01178(15) Uani 1 1 d .
H15 H 0.5011 0.7493 0.0050 0.018 Uiso 1 1 calc R
O16 O 0.65733(9) 1.16582(12) 0.02936(4) 0.01545(17) Uani 1 1 d .
H16 H 0.6973 1.2517 0.0468 0.023 Uiso 1 1 calc R
C1 C 0.08301(13) 0.6762(2) 0.34511(4) 0.0171(2) Uani 1 1 d .
C2 C -0.01131(13) 0.50364(19) 0.34320(5) 0.0176(2) Uani 1 1 d .
H2 H -0.0275 0.4606 0.3067 0.021 Uiso 1 1 calc R
C3 C 0.04652(13) 0.34018(18) 0.37590(4) 0.0161(2) Uani 1 1 d .
H3A H 0.1203 0.2800 0.3583 0.019 Uiso 1 1 calc R
H3B H -0.0252 0.2448 0.3792 0.019 Uiso 1 1 calc R
C4 C 0.10147(11) 0.40303(17) 0.42954(4) 0.01178(19) Uani 1 1 d .
C5 C 0.17378(11) 0.24202(17) 0.45989(4) 0.0128(2) Uani 1 1 d .
H5A H 0.1041 0.1449 0.4665 0.015 Uiso 1 1 calc R
C6 C 0.23718(12) 0.31034(18) 0.51249(4) 0.0132(2) Uani 1 1 d .
H6A H 0.2966 0.2062 0.5269 0.016 Uiso 1 1 calc R
C7 C 0.32990(11) 0.48513(17) 0.50682(4) 0.0126(2) Uani 1 1 d .
C8 C 0.25242(11) 0.64408(17) 0.47672(4) 0.0123(2) Uani 1 1 d .
H8A H 0.1756 0.6882 0.4963 0.015 Uiso 1 1 calc R
C9 C 0.19818(11) 0.56846(17) 0.42450(4) 0.01178(19) Uani 1 1 d .
H9 H 0.2755 0.5274 0.4048 0.014 Uiso 1 1 calc R
C10 C 0.20248(16) 0.6376(2) 0.31292(5) 0.0263(3) Uani 1 1 d .
H10A H 0.2721 0.7341 0.3201 0.039 Uiso 1 1 calc R
H10B H 0.1714 0.6409 0.2763 0.039 Uiso 1 1 calc R
H10C H 0.2404 0.5131 0.3216 0.039 Uiso 1 1 calc R
C11 C 0.00988(16) 0.8547(2) 0.32618(5) 0.0241(3) Uani 1 1 d .
H11A H -0.0587 0.8881 0.3497 0.036 Uiso 1 1 calc R
H11B H -0.0341 0.8331 0.2917 0.036 Uiso 1 1 calc R
H11C H 0.0752 0.9579 0.3249 0.036 Uiso 1 1 calc R
C12 C -0.24717(15) 0.5818(2) 0.32865(6) 0.0275(3) Uani 1 1 d .
C13 C -0.37353(15) 0.6077(3) 0.35586(8) 0.0364(4) Uani 1 1 d .
H13A H -0.3648 0.7207 0.3775 0.055 Uiso 1 1 calc R
H13B H -0.3873 0.4973 0.3774 0.055 Uiso 1 1 calc R
H13C H -0.4512 0.6220 0.3305 0.055 Uiso 1 1 calc R
C14 C 0.38072(12) 0.54840(19) 0.55858(5) 0.0156(2) Uani 1 1 d .
C15 C 0.41865(13) 0.5805(2) 0.60261(5) 0.0181(2) Uani 1 1 d .
C16 C 0.45540(15) 0.6092(2) 0.65653(5) 0.0215(3) Uani 1 1 d .
C17 C 0.58573(17) 0.6220(3) 0.67498(6) 0.0341(4) Uani 1 1 d .
H17A H 0.6557 0.6120 0.6523 0.041 Uiso 1 1 calc R
H17B H 0.6077 0.6409 0.7107 0.041 Uiso 1 1 calc R
C18 C 0.34133(17) 0.6152(3) 0.69028(6) 0.0325(4) Uani 1 1 d .
H18A H 0.3728 0.6694 0.7236 0.049 Uiso 1 1 calc R
H18B H 0.3079 0.4870 0.6953 0.049 Uiso 1 1 calc R
H18C H 0.2681 0.6930 0.6742 0.049 Uiso 1 1 calc R
C19 C 0.91815(12) 1.04985(17) 0.15477(4) 0.0132(2) Uani 1 1 d .
C20 C 1.01240(12) 0.87633(16) 0.15709(4) 0.0127(2) Uani 1 1 d .
H20 H 1.0288 0.8344 0.1936 0.015 Uiso 1 1 calc R
C21 C 0.95375(11) 0.71243(15) 0.12475(4) 0.01189(19) Uani 1 1 d .
H21A H 0.8796 0.6537 0.1424 0.014 Uiso 1 1 calc R
H21B H 1.0250 0.6161 0.1217 0.014 Uiso 1 1 calc R
C22 C 0.89920(10) 0.77406(15) 0.07093(4) 0.00872(17) Uani 1 1 d .
C23 C 0.82656(11) 0.61214(15) 0.04081(4) 0.00956(18) Uani 1 1 d .
H23 H 0.8963 0.5149 0.0343 0.011 Uiso 1 1 calc R
C24 C 0.76363(11) 0.67916(15) -0.01180(4) 0.01028(18) Uani 1 1 d .
H24 H 0.7042 0.5748 -0.0261 0.012 Uiso 1 1 calc R
C25 C 0.67062(10) 0.85488(15) -0.00643(4) 0.00906(18) Uani 1 1 d .
C26 C 0.74808(11) 1.01410(14) 0.02336(4) 0.00900(18) Uani 1 1 d .
H26 H 0.8249 1.0577 0.0037 0.011 Uiso 1 1 calc R
C27 C 0.80243(10) 0.93978(14) 0.07573(4) 0.00841(17) Uani 1 1 d .
H27 H 0.7252 0.8996 0.0956 0.010 Uiso 1 1 calc R
C28 C 0.79856(14) 1.0126(2) 0.18695(5) 0.0211(2) Uani 1 1 d .
H28A H 0.7286 1.1084 0.1792 0.032 Uiso 1 1 calc R
H28B H 0.8293 1.0183 0.2235 0.032 Uiso 1 1 calc R
H28C H 0.7611 0.8874 0.1787 0.032 Uiso 1 1 calc R
C29 C 0.99205(15) 1.22830(19) 0.17338(5) 0.0208(3) Uani 1 1 d .
H29A H 1.0608 1.2603 0.1498 0.031 Uiso 1 1 calc R
H29B H 1.0358 1.2073 0.2079 0.031 Uiso 1 1 calc R
H29C H 0.9271 1.3322 0.1744 0.031 Uiso 1 1 calc R
C30 C 1.24939(13) 0.95153(19) 0.17086(5) 0.0188(2) Uani 1 1 d .
C31 C 1.37517(13) 0.9742(2) 0.14324(6) 0.0270(3) Uani 1 1 d .
H31A H 1.3709 1.0932 0.1241 0.041 Uiso 1 1 calc R
H31B H 1.3826 0.8690 0.1193 0.041 Uiso 1 1 calc R
H31C H 1.4543 0.9751 0.1682 0.041 Uiso 1 1 calc R
C32 C 0.62011(11) 0.91640(16) -0.05840(4) 0.0122(2) Uani 1 1 d .
C33 C 0.58248(12) 0.94651(17) -0.10247(5) 0.0145(2) Uani 1 1 d .
C34 C 0.54640(13) 0.97701(19) -0.15634(5) 0.0172(2) Uani 1 1 d .
C35 C 0.41663(15) 0.9918(3) -0.17472(5) 0.0304(3) Uani 1 1 d .
H35A H 0.3465 0.9821 -0.1521 0.037 Uiso 1 1 calc R
H35B H 0.3948 1.0119 -0.2104 0.037 Uiso 1 1 calc R
C36 C 0.66123(15) 0.9827(2) -0.19041(6) 0.0260(3) Uani 1 1 d .
H36A H 0.6295 1.0360 -0.2239 0.039 Uiso 1 1 calc R
H36B H 0.6949 0.8545 -0.1952 0.039 Uiso 1 1 calc R
H36C H 0.7343 1.0612 -0.1744 0.039 Uiso 1 1 calc R

loop_
_atom_site_aniso_label
_atom_site_aniso_U_11
_atom_site_aniso_U_22
_atom_site_aniso_U_33
_atom_site_aniso_U_23
_atom_site_aniso_U_13
_atom_site_aniso_U_12
O1 0.0155(4) 0.0145(4) 0.0111(4) 0.0011(3) -0.0038(3) 0.0023(3)
O2 0.0162(4) 0.0241(5) 0.0189(4) -0.0044(4) -0.0074(3) 0.0039(4)
O3 0.0380(6) 0.0519(8) 0.0276(6) -0.0053(6) -0.0200(5) 0.0093(6)
O4 0.0106(4) 0.0194(4) 0.0157(4) -0.0003(3) 0.0020(3) 0.0014(3)
O5 0.0149(4) 0.0156(4) 0.0170(4) -0.0020(3) 0.0014(3) 0.0035(3)
O6 0.0165(4) 0.0251(5) 0.0128(4) 0.0024(3) 0.0038(3) -0.0011(4)
O7 0.0093(3) 0.0214(5) 0.0144(4) 0.0027(3) -0.0003(3) 0.0034(3)
O8 0.0177(4) 0.0154(4) 0.0245(5) 0.0066(3) -0.0101(3) -0.0047(3)
O9 0.0118(3) 0.0055(3) 0.0127(4) -0.0002(3) -0.0037(3) -0.0007(3)
O10 0.0116(4) 0.0150(4) 0.0172(4) 0.0035(3) -0.0038(3) -0.0022(3)
O11 0.0265(5) 0.0368(6) 0.0232(5) 0.0022(4) -0.0115(4) -0.0078(5)
O12 0.0084(3) 0.0100(4) 0.0167(4) 0.0004(3) 0.0024(3) -0.0013(3)
O13 0.0122(3) 0.0069(3) 0.0184(4) 0.0024(3) 0.0016(3) -0.0025(3)
O14 0.0138(4) 0.0158(4) 0.0153(4) -0.0018(3) 0.0041(3) 0.0014(3)
O15 0.0067(3) 0.0130(4) 0.0156(4) -0.0021(3) 0.0002(3) -0.0035(3)
O16 0.0142(4) 0.0059(3) 0.0246(4) -0.0048(3) -0.0089(3) 0.0052(3)
C1 0.0209(5) 0.0200(6) 0.0098(5) 0.0007(4) -0.0028(4) 0.0028(5)
C2 0.0204(6) 0.0195(6) 0.0119(5) -0.0035(4) -0.0046(4) 0.0044(5)
C3 0.0185(5) 0.0164(5) 0.0126(5) -0.0034(4) -0.0044(4) 0.0007(4)
C4 0.0100(4) 0.0140(5) 0.0111(5) -0.0010(4) -0.0002(4) 0.0008(4)
C5 0.0120(4) 0.0134(5) 0.0129(5) 0.0007(4) 0.0004(4) 0.0002(4)
C6 0.0133(5) 0.0155(5) 0.0108(5) 0.0018(4) 0.0004(4) 0.0000(4)
C7 0.0109(4) 0.0154(5) 0.0111(5) 0.0007(4) -0.0011(4) -0.0001(4)
C8 0.0107(4) 0.0129(5) 0.0127(5) 0.0005(4) -0.0028(4) -0.0001(4)
C9 0.0105(4) 0.0132(5) 0.0113(5) 0.0003(4) -0.0014(4) 0.0001(4)
C10 0.0321(7) 0.0314(8) 0.0162(6) 0.0052(5) 0.0077(5) 0.0058(6)
C11 0.0315(7) 0.0206(6) 0.0184(6) 0.0026(5) -0.0085(5) 0.0050(5)
C12 0.0232(6) 0.0241(7) 0.0322(7) -0.0080(6) -0.0163(5) 0.0058(5)
C13 0.0196(6) 0.0360(9) 0.0517(10) -0.0148(8) -0.0091(7) 0.0067(6)
C14 0.0140(5) 0.0176(5) 0.0147(5) 0.0018(4) -0.0022(4) -0.0004(4)
C15 0.0193(5) 0.0203(6) 0.0144(5) 0.0012(4) -0.0014(4) -0.0029(5)
C16 0.0278(6) 0.0248(6) 0.0114(5) 0.0004(4) -0.0007(4) -0.0065(5)
C17 0.0278(7) 0.0603(12) 0.0131(6) 0.0037(6) -0.0059(5) -0.0106(7)
C18 0.0325(8) 0.0430(10) 0.0231(7) -0.0065(6) 0.0094(6) -0.0087(7)
C19 0.0155(5) 0.0108(5) 0.0125(5) -0.0014(4) -0.0030(4) -0.0002(4)
C20 0.0132(5) 0.0100(5) 0.0140(5) 0.0026(4) -0.0033(4) -0.0006(4)
C21 0.0124(4) 0.0072(4) 0.0155(5) 0.0028(4) -0.0024(4) 0.0000(4)
C22 0.0075(4) 0.0050(4) 0.0135(5) 0.0009(3) 0.0000(3) 0.0001(3)
C23 0.0097(4) 0.0046(4) 0.0143(5) 0.0000(3) 0.0006(3) 0.0001(3)
C24 0.0108(4) 0.0065(4) 0.0135(5) -0.0013(3) 0.0005(3) 0.0007(4)
C25 0.0079(4) 0.0061(4) 0.0129(4) -0.0007(3) -0.0010(3) 0.0002(3)
C26 0.0082(4) 0.0043(4) 0.0140(5) 0.0001(3) -0.0026(3) 0.0011(3)
C27 0.0069(4) 0.0046(4) 0.0135(4) -0.0002(3) -0.0009(3) 0.0001(3)
C28 0.0234(6) 0.0244(6) 0.0160(5) -0.0009(5) 0.0049(4) 0.0039(5)
C29 0.0270(6) 0.0115(5) 0.0220(6) -0.0044(4) -0.0106(5) 0.0007(5)
C30 0.0156(5) 0.0131(5) 0.0261(6) 0.0045(4) -0.0082(4) -0.0026(4)
C31 0.0147(5) 0.0254(7) 0.0401(8) 0.0089(6) -0.0029(5) -0.0054(5)
C32 0.0118(4) 0.0080(4) 0.0163(5) -0.0012(4) -0.0018(4) -0.0002(4)
C33 0.0155(5) 0.0105(5) 0.0171(5) -0.0012(4) -0.0021(4) 0.0008(4)
C34 0.0208(5) 0.0157(5) 0.0146(5) 0.0008(4) -0.0014(4) 0.0033(4)
C35 0.0237(7) 0.0510(10) 0.0156(6) -0.0019(6) -0.0050(5) 0.0099(7)
C36 0.0263(7) 0.0294(7) 0.0231(6) 0.0043(5) 0.0068(5) 0.0025(6)

loop_
_atom_type_symbol
_atom_type_description
_atom_type_scat_dispersion_real
_atom_type_scat_dispersion_imag
_atom_type_scat_source
C C 0.0033 0.0016 'International Tables Vol C Tables 4.2.6.8 and 6.1.1.4'
H H 0.0000 0.0000 'International Tables Vol C Tables 4.2.6.8 and 6.1.1.4'
O O 0.0106 0.0060 'International Tables Vol C Tables 4.2.6.8 and 6.1.1.4'

loop_
_geom_angle_atom_site_label_1
_geom_angle_atom_site_label_2
_geom_angle_atom_site_label_3
_geom_angle
C9 O1 C1 114.02(9)
C12 O2 C2 118.01(11)
C4 O4 H4 109.5
C5 O5 H5 109.5
C6 O6 H6 109.5
C7 O7 H7 109.5
C8 O8 H8 109.5
C27 O9 C19 113.95(8)
C30 O10 C20 118.40(10)
C22 O12 H12 109.5
C23 O13 H13 109.5
C24 O14 H14 109.5
C25 O15 H15 109.5
C26 O16 H16 109.5
O1 C1 C11 103.73(10)
O1 C1 C10 111.50(10)
C11 C1 C10 109.89(12)
O1 C1 C2 109.83(10)
C11 C1 C2 112.26(11)
C10 C1 C2 109.54(11)
O2 C2 C3 105.93(11)
O2 C2 C1 111.13(10)
C3 C2 C1 112.73(10)
O2 C2 H2 109.0
C3 C2 H2 109.0
C1 C2 H2 109.0
C2 C3 C4 112.45(10)
C2 C3 H3A 109.1
C4 C3 H3A 109.1
C2 C3 H3B 109.1
C4 C3 H3B 109.1
H3A C3 H3B 107.8
O4 C4 C9 109.96(9)
O4 C4 C3 110.83(9)
C9 C4 C3 109.02(9)
O4 C4 C5 104.81(9)
C9 C4 C5 110.22(9)
C3 C4 C5 111.94(10)
O5 C5 C4 111.68(9)
O5 C5 C6 110.89(9)
C4 C5 C6 111.48(10)
O5 C5 H5A 107.5
C4 C5 H5A 107.5
C6 C5 H5A 107.5
O6 C6 C5 111.14(9)
O6 C6 C7 113.18(10)
C5 C6 C7 111.57(9)
O6 C6 H6A 106.8
C5 C6 H6A 106.8
C7 C6 H6A 106.8
O7 C7 C14 112.27(9)
O7 C7 C8 106.36(9)
C14 C7 C8 111.36(10)
O7 C7 C6 107.44(10)
C14 C7 C6 108.47(9)
C8 C7 C6 110.88(9)
O8 C8 C9 110.12(10)
O8 C8 C7 108.57(9)
C9 C8 C7 108.93(10)
O8 C8 H8A 109.7
C9 C8 H8A 109.7
C7 C8 H8A 109.7
O1 C9 C8 107.14(9)
O1 C9 C4 109.48(9)
C8 C9 C4 111.91(9)
O1 C9 H9 109.4
C8 C9 H9 109.4
C4 C9 H9 109.4
C1 C10 H10A 109.5
C1 C10 H10B 109.5
H10A C10 H10B 109.5
C1 C10 H10C 109.5
H10A C10 H10C 109.5
H10B C10 H10C 109.5
C1 C11 H11A 109.5
C1 C11 H11B 109.5
H11A C11 H11B 109.5
C1 C11 H11C 109.5
H11A C11 H11C 109.5
H11B C11 H11C 109.5
O3 C12 O2 123.69(15)
O3 C12 C13 125.99(14)
O2 C12 C13 110.33(14)
C12 C13 H13A 109.5
C12 C13 H13B 109.5
H13A C13 H13B 109.5
C12 C13 H13C 109.5
H13A C13 H13C 109.5
H13B C13 H13C 109.5
C15 C14 C7 172.79(14)
C14 C15 C16 175.37(14)
C17 C16 C15 121.37(13)
C17 C16 C18 122.64(13)
C15 C16 C18 115.93(12)
C16 C17 H17A 120.0
C16 C17 H17B 120.0
H17A C17 H17B 120.0
C16 C18 H18A 109.5
C16 C18 H18B 109.5
H18A C18 H18B 109.5
C16 C18 H18C 109.5
H18A C18 H18C 109.5
H18B C18 H18C 109.5
O9 C19 C29 103.90(10)
O9 C19 C28 111.41(9)
C29 C19 C28 110.04(11)
O9 C19 C20 109.81(9)
C29 C19 C20 112.10(10)
C28 C19 C20 109.50(10)
O10 C20 C21 105.90(9)
O10 C20 C19 111.03(9)
C21 C20 C19 112.55(9)
O10 C20 H20 109.1
C21 C20 H20 109.1
C19 C20 H20 109.1
C20 C21 C22 112.47(9)
C20 C21 H21A 109.1
C22 C21 H21A 109.1
C20 C21 H21B 109.1
C22 C21 H21B 109.1
H21A C21 H21B 107.8
O12 C22 C21 111.04(8)
O12 C22 C27 110.10(8)
C21 C22 C27 108.86(9)
O12 C22 C23 104.71(8)
C21 C22 C23 111.92(9)
C27 C22 C23 110.17(8)
O13 C23 C24 111.01(8)
O13 C23 C22 111.85(9)
C24 C23 C22 111.46(9)
O13 C23 H23 107.4
C24 C23 H23 107.4
C22 C23 H23 107.4
O14 C24 C23 111.32(9)
O14 C24 C25 113.00(9)
C23 C24 C25 111.54(9)
O14 C24 H24 106.9
C23 C24 H24 106.9
C25 C24 H24 106.9
O15 C25 C32 112.37(9)
O15 C25 C26 106.58(9)
C32 C25 C26 111.51(9)
O15 C25 C24 107.21(8)
C32 C25 C24 108.27(9)
C26 C25 C24 110.84(8)
O16 C26 C27 110.23(9)
O16 C26 C25 108.46(8)
C27 C26 C25 109.01(8)
O16 C26 H26 109.7
C27 C26 H26 109.7
C25 C26 H26 109.7
O9 C27 C26 107.06(8)
O9 C27 C22 109.32(8)
C26 C27 C22 111.86(9)
O9 C27 H27 109.5
C26 C27 H27 109.5
C22 C27 H27 109.5
C19 C28 H28A 109.5
C19 C28 H28B 109.5
H28A C28 H28B 109.5
C19 C28 H28C 109.5
H28A C28 H28C 109.5
H28B C28 H28C 109.5
C19 C29 H29A 109.5
C19 C29 H29B 109.5
H29A C29 H29B 109.5
C19 C29 H29C 109.5
H29A C29 H29C 109.5
H29B C29 H29C 109.5
O11 C30 O10 123.43(13)
O11 C30 C31 125.97(12)
O10 C30 C31 110.61(12)
C30 C31 H31A 109.5
C30 C31 H31B 109.5
H31A C31 H31B 109.5
C30 C31 H31C 109.5
H31A C31 H31C 109.5
H31B C31 H31C 109.5
C33 C32 C25 172.65(12)
C32 C33 C34 175.88(13)
C35 C34 C33 121.22(12)
C35 C34 C36 122.52(12)
C33 C34 C36 116.21(11)
C34 C35 H35A 120.0
C34 C35 H35B 120.0
H35A C35 H35B 120.0
C34 C36 H36A 109.5
C34 C36 H36B 109.5
H36A C36 H36B 109.5
C34 C36 H36C 109.5
H36A C36 H36C 109.5
H36B C36 H36C 109.5

loop_
_geom_bond_atom_site_label_1
_geom_bond_atom_site_label_2
_geom_bond_distance
O1 C9 1.4242(14)
O1 C1 1.4484(14)
O2 C12 1.3493(15)
O2 C2 1.4537(16)
O3 C12 1.201(2)
O4 C4 1.4384(14)
O4 H4 0.8400
O5 C5 1.4240(14)
O5 H5 0.8400
O6 C6 1.4197(14)
O6 H6 0.8400
O7 C7 1.4286(14)
O7 H7 0.8400
O8 C8 1.4181(15)
O8 H8 0.8400
O9 C27 1.4256(13)
O9 C19 1.4481(13)
O10 C30 1.3525(14)
O10 C20 1.4501(14)
O11 C30 1.2027(18)
O12 C22 1.4360(13)
O12 H12 0.8400
O13 C23 1.4224(13)
O13 H13 0.8400
O14 C24 1.4206(13)
O14 H14 0.8400
O15 C25 1.4303(13)
O15 H15 0.8400
O16 C26 1.4193(13)
O16 H16 0.8400
C1 C11 1.5219(19)
C1 C10 1.5298(19)
C1 C2 1.539(2)
C2 C3 1.5245(18)
C2 H2 1.0000
C3 C4 1.5278(16)
C3 H3A 0.9900
C3 H3B 0.9900
C4 C9 1.5275(16)
C4 C5 1.5348(16)
C5 C6 1.5419(16)
C5 H5A 1.0000
C6 C7 1.5573(17)
C6 H6A 1.0000
C7 C14 1.4739(16)
C7 C8 1.5437(16)
C8 C9 1.5224(15)
C8 H8A 1.0000
C9 H9 1.0000
C10 H10A 0.9800
C10 H10B 0.9800
C10 H10C 0.9800
C11 H11A 0.9800
C11 H11B 0.9800
C11 H11C 0.9800
C12 C13 1.499(2)
C13 H13A 0.9800
C13 H13B 0.9800
C13 H13C 0.9800
C14 C15 1.2021(17)
C15 C16 1.4399(17)
C16 C17 1.345(2)
C16 C18 1.488(2)
C17 H17A 0.9500
C17 H17B 0.9500
C18 H18A 0.9800
C18 H18B 0.9800
C18 H18C 0.9800
C19 C29 1.5227(17)
C19 C28 1.5289(18)
C19 C20 1.5435(16)
C20 C21 1.5247(16)
C20 H20 1.0000
C21 C22 1.5283(15)
C21 H21A 0.9900
C21 H21B 0.9900
C22 C27 1.5287(14)
C22 C23 1.5383(15)
C23 C24 1.5376(15)
C23 H23 1.0000
C24 C25 1.5632(15)
C24 H24 1.0000
C25 C32 1.4741(15)
C25 C26 1.5413(15)
C26 C27 1.5230(14)
C26 H26 1.0000
C27 H27 1.0000
C28 H28A 0.9800
C28 H28B 0.9800
C28 H28C 0.9800
C29 H29A 0.9800
C29 H29B 0.9800
C29 H29C 0.9800
C30 C31 1.497(2)
C31 H31A 0.9800
C31 H31B 0.9800
C31 H31C 0.9800
C32 C33 1.1998(16)
C33 C34 1.4394(16)
C34 C35 1.3408(18)
C34 C36 1.4991(19)
C35 H35A 0.9500
C35 H35B 0.9500
C36 H36A 0.9800
C36 H36B 0.9800
C36 H36C 0.9800
